data_7058419
loop_
_publ_author_name
'Sun, Jingbo'
'Yang, Hao'
'Simalou, Oudjaniyobi'
'Lv, Kuo'
'Zhai, Lu'
'Zhao, Jinyu'
'Lu, Ran'

_publ_section_title
;
 Mechanofluorochromic behaviors of triphenylamine functionalized
 salicylaldimine difluoroboron complexes
;
_journal_issue 25
_journal_name_full 'New Journal of Chemistry'
_journal_page_first 10134
_journal_paper_doi 10.1039/C9NJ02410G
_journal_volume 43
_journal_year 2019
_chemical_formula_moiety 'C33 H35 B F2 N2 O'
_chemical_formula_sum 'C33 H35 B F2 N2 O'
_chemical_formula_weight 524.44
_space_group_crystal_system monoclinic
_space_group_IT_number 14
_space_group_name_Hall '-P 2yn'
_space_group_name_H-M_alt 'P 1 21/n 1'
_symmetry_space_group_name_Hall '-P 2yn'
_symmetry_space_group_name_H-M 'P 1 21/n 1'
_atom_sites_solution_hydrogens geom
_audit_block_doi 10.5517/ccdc.csd.cc228wy6
_audit_creation_date 2019-04-29
_audit_creation_method
;
Olex2 1.2
(compiled 2018.04.18 svn.r3501 for OlexSys, GUI svn.r5488)
;
_audit_update_record
;
2019-05-10 deposited with the CCDC.    2019-05-27 downloaded from the CCDC.
;
_cell_angle_alpha 90
_cell_angle_beta 98.911(3)
_cell_angle_gamma 90
_cell_formula_units_Z 4
_cell_length_a 15.9182(10)
_cell_length_b 10.3031(6)
_cell_length_c 17.9521(10)
_cell_measurement_reflns_used 9545
_cell_measurement_temperature 100(2)
_cell_measurement_theta_max 31.511
_cell_measurement_theta_min 3.031
_cell_volume 2908.7(3)
_computing_cell_refinement 'SAINT V8.38A (?, 2016)'
_computing_data_reduction 'SAINT V8.38A (?, 2016)'
_computing_molecular_graphics 'Olex2 (Dolomanov et al., 2009)'
_computing_publication_material 'Olex2 (Dolomanov et al., 2009)'
_computing_structure_refinement 'XL (Sheldrick, 2008)'
_diffrn_ambient_temperature 100.0
_diffrn_measured_fraction_theta_full 0.998
_diffrn_measured_fraction_theta_max 0.996
_diffrn_measurement_device_type 'Bruker APEX-II CCD'
_diffrn_measurement_method '\f and \w scans'
_diffrn_radiation_type MoK\a
_diffrn_radiation_wavelength 0.71073
_diffrn_reflns_av_R_equivalents 0.0371
_diffrn_reflns_av_unetI/netI 0.0270
_diffrn_reflns_Laue_measured_fraction_full 0.998
_diffrn_reflns_Laue_measured_fraction_max 0.996
_diffrn_reflns_limit_h_max 23
_diffrn_reflns_limit_h_min -23
_diffrn_reflns_limit_k_max 15
_diffrn_reflns_limit_k_min -15
_diffrn_reflns_limit_l_max 26
_diffrn_reflns_limit_l_min -26
_diffrn_reflns_number 52231
_diffrn_reflns_point_group_measured_fraction_full 0.998
_diffrn_reflns_point_group_measured_fraction_max 0.996
_diffrn_reflns_theta_full 25.242
_diffrn_reflns_theta_max 31.550
_diffrn_reflns_theta_min 2.714
_diffrn_standards_number 0
_exptl_absorpt_coefficient_mu 0.080
_exptl_absorpt_correction_type none
_exptl_crystal_colour orange
_exptl_crystal_colour_primary orange
_exptl_crystal_density_diffrn 1.198
_exptl_crystal_description block
_exptl_crystal_F_000 1112
_exptl_crystal_size_max 0.14
_exptl_crystal_size_mid 0.13
_exptl_crystal_size_min 0.11
_refine_diff_density_max 0.427
_refine_diff_density_min -0.213
_refine_diff_density_rms 0.046
_refine_ls_extinction_method none
_refine_ls_goodness_of_fit_ref 1.020
_refine_ls_hydrogen_treatment constr
_refine_ls_matrix_type full
_refine_ls_number_parameters 358
_refine_ls_number_reflns 9688
_refine_ls_number_restraints 0
_refine_ls_restrained_S_all 1.020
_refine_ls_R_factor_all 0.0524
_refine_ls_R_factor_gt 0.0422
_refine_ls_shift/su_max 0.001
_refine_ls_shift/su_mean 0.000
_refine_ls_structure_factor_coef Fsqd
_refine_ls_weighting_details 'w=1/[\s^2^(Fo^2^)+(0.0568P)^2^+0.8914P] where P=(Fo^2^+2Fc^2^)/3'
_refine_ls_weighting_scheme calc
_refine_ls_wR_factor_gt 0.1081
_refine_ls_wR_factor_ref 0.1154
_reflns_Friedel_coverage 0.000
_reflns_number_gt 8135
_reflns_number_total 9688
_reflns_threshold_expression 'I > 2\s(I)'
_cod_data_source_file c9nj02410g2.cif
_cod_data_source_block TST
_cod_depositor_comments 'Adding full bibliography for 7058419.cif.'
_cod_database_code 7058419
_shelx_shelxl_version_number 2014/7
_shelx_space_group_comment
;
The symmetry employed for this shelxl refinement is uniquely defined
by the following loop, which should always be used as a source of
symmetry information in preference to the above space-group names.
They are only intended as comments.
;
_shelx_estimated_absorpt_t_max 0.991
_shelx_estimated_absorpt_t_min 0.989
_olex2_refinement_description
;
1. Fixed Uiso
 At 1.2 times of:
  All C(H) groups
 At 1.5 times of:
  All C(H,H,H) groups
2.a Aromatic/amide H refined with riding coordinates:
 C7(H7), C8(H8), C11(H11), C12(H12), C13(H13), C15(H15), C21(H21), C23(H23),
 C24(H24), C26(H26), C27(H27), C28(H28), C29(H29), C30(H30), C31(H31), C32(H32),
  C33(H33)
2.b Idealised Me refined as rotating group:
 C1(H1A,H1B,H1C), C14(H14A,H14B,H14C), C18(H18A,H18B,H18C), C19(H19A,H19B,
 H19C), C20(H20A,H20B,H20C), C34(H34A,H34B,H34C)
;
_olex2_submission_special_instructions 'No special instructions were received'

loop_
_space_group_symop_operation_xyz
'x, y, z'
'-x+1/2, y+1/2, -z+1/2'
'-x, -y, -z'
'x-1/2, -y-1/2, z-1/2'

loop_
_atom_site_label
_atom_site_type_symbol
_atom_site_fract_x
_atom_site_fract_y
_atom_site_fract_z
_atom_site_U_iso_or_equiv
_atom_site_adp_type
_atom_site_occupancy
_atom_site_site_symmetry_order
_atom_site_calc_flag
_atom_site_refinement_flags_posn
O1 O 0.34202(4) 0.63049(6) 0.41396(4) 0.01648(13) Uani 1 1 d .
F2 F 0.46071(4) 0.67031(7) 0.50474(3) 0.02481(13) Uani 1 1 d .
F3 F 0.43583(4) 0.79661(5) 0.39971(4) 0.02344(13) Uani 1 1 d .
N1 N 0.48634(4) 0.57813(7) 0.38667(4) 0.01270(13) Uani 1 1 d .
N2 N 0.80958(5) 0.73374(8) 0.32760(5) 0.01772(15) Uani 1 1 d .
C1 C 0.09255(8) 0.48610(12) 0.45269(10) 0.0472(4) Uani 1 1 d .
H1A H 0.0656 0.4510 0.4041 0.071 Uiso 1 1 calc GR
H1B H 0.0540 0.5480 0.4714 0.071 Uiso 1 1 calc GR
H1C H 0.1052 0.4151 0.4890 0.071 Uiso 1 1 calc GR
C2 C 0.17541(6) 0.55535(10) 0.44263(7) 0.0253(2) Uani 1 1 d .
C3 C 0.23685(5) 0.46430(8) 0.41043(5) 0.01622(16) Uani 1 1 d .
C4 C 0.31894(5) 0.50643(8) 0.40075(5) 0.01330(15) Uani 1 1 d .
B5 B 0.42973(6) 0.67396(9) 0.42808(6) 0.01452(17) Uani 1 1 d .
C6 C 0.56863(5) 0.61784(8) 0.37200(5) 0.01337(15) Uani 1 1 d .
C7 C 0.59401(5) 0.58910(9) 0.30300(5) 0.01605(16) Uani 1 1 d .
H7 H 0.5568 0.5432 0.2656 0.019 Uiso 1 1 calc R
C8 C 0.67365(6) 0.62735(9) 0.28875(5) 0.01695(16) Uani 1 1 d .
H8 H 0.6905 0.6073 0.2416 0.020 Uiso 1 1 calc R
C9 C 0.72915(5) 0.69492(8) 0.34304(5) 0.01453(15) Uani 1 1 d .
C10 C 0.84991(5) 0.84809(9) 0.35835(5) 0.01542(15) Uani 1 1 d .
C11 C 0.93894(6) 0.85607(10) 0.36909(6) 0.02125(18) Uani 1 1 d .
H11 H 0.9716 0.7844 0.3565 0.026 Uiso 1 1 calc R
C12 C 0.97939(7) 0.96872(11) 0.39813(6) 0.0277(2) Uani 1 1 d .
H12 H 1.0397 0.9738 0.4046 0.033 Uiso 1 1 calc R
C13 C 0.93315(8) 1.07384(11) 0.41776(6) 0.0288(2) Uani 1 1 d .
H13 H 0.9613 1.1504 0.4379 0.035 Uiso 1 1 calc R
C14 C 0.15133(7) 0.67076(11) 0.38908(8) 0.0317(2) Uani 1 1 d .
H14A H 0.2032 0.7127 0.3778 0.048 Uiso 1 1 calc GR
H14B H 0.1178 0.7335 0.4132 0.048 Uiso 1 1 calc GR
H14C H 0.1176 0.6395 0.3422 0.048 Uiso 1 1 calc GR
C15 C 0.21666(5) 0.33577(9) 0.39223(5) 0.01627(16) Uani 1 1 d .
H15 H 0.1618 0.3061 0.3987 0.020 Uiso 1 1 calc R
C16 C 0.27154(5) 0.24587(8) 0.36486(5) 0.01400(15) Uani 1 1 d .
C17 C 0.24124(6) 0.10633(9) 0.34828(5) 0.01709(16) Uani 1 1 d .
C18 C 0.23030(7) 0.04026(10) 0.42299(6) 0.0255(2) Uani 1 1 d .
H18A H 0.2849 0.0395 0.4568 0.038 Uiso 1 1 calc GR
H18B H 0.2106 -0.0491 0.4131 0.038 Uiso 1 1 calc GR
H18C H 0.1884 0.0883 0.4468 0.038 Uiso 1 1 calc GR
C19 C 0.30436(7) 0.02705(10) 0.31051(7) 0.0278(2) Uani 1 1 d .
H19A H 0.3131 0.0695 0.2635 0.042 Uiso 1 1 calc GR
H19B H 0.2817 -0.0604 0.2995 0.042 Uiso 1 1 calc GR
H19C H 0.3587 0.0214 0.3444 0.042 Uiso 1 1 calc GR
C20 C 0.15529(7) 0.10703(11) 0.29560(6) 0.0257(2) Uani 1 1 d .
H20A H 0.1131 0.1532 0.3200 0.039 Uiso 1 1 calc GR
H20B H 0.1364 0.0175 0.2849 0.039 Uiso 1 1 calc GR
H20C H 0.1616 0.1508 0.2483 0.039 Uiso 1 1 calc GR
C21 C 0.35173(5) 0.28939(8) 0.35682(5) 0.01388(15) Uani 1 1 d .
H21 H 0.3909 0.2320 0.3391 0.017 Uiso 1 1 calc R
C22 C 0.37553(5) 0.41877(8) 0.37491(5) 0.01252(14) Uani 1 1 d .
C23 C 0.62319(5) 0.68567(9) 0.42658(5) 0.01540(15) Uani 1 1 d .
H23 H 0.6057 0.7069 0.4733 0.018 Uiso 1 1 calc R
C24 C 0.70319(5) 0.72220(9) 0.41252(5) 0.01611(16) Uani 1 1 d .
H24 H 0.7408 0.7663 0.4505 0.019 Uiso 1 1 calc R
C25 C 0.84903(5) 0.66186(9) 0.27390(5) 0.01733(16) Uani 1 1 d .
C26 C 0.86162(6) 0.71984(10) 0.20652(6) 0.02245(19) Uani 1 1 d .
H26 H 0.8420 0.8057 0.1951 0.027 Uiso 1 1 calc R
C27 C 0.90314(7) 0.65150(12) 0.15578(6) 0.0299(2) Uani 1 1 d .
H27 H 0.9121 0.6911 0.1099 0.036 Uiso 1 1 calc R
C28 C 0.93141(7) 0.52584(12) 0.17223(7) 0.0321(3) Uani 1 1 d .
H28 H 0.9603 0.4798 0.1379 0.038 Uiso 1 1 calc R
C29 C 0.91753(7) 0.46763(11) 0.23871(7) 0.0306(2) Uani 1 1 d .
H29 H 0.9361 0.3811 0.2496 0.037 Uiso 1 1 calc R
C30 C 0.87635(6) 0.53524(10) 0.28990(6) 0.02366(19) Uani 1 1 d .
H30 H 0.8670 0.4950 0.3355 0.028 Uiso 1 1 calc R
C31 C 0.80334(6) 0.95459(9) 0.37739(5) 0.01800(16) Uani 1 1 d .
H31 H 0.7430 0.9511 0.3697 0.022 Uiso 1 1 calc R
C32 C 0.84498(7) 1.06563(10) 0.40760(6) 0.0245(2) Uani 1 1 d .
H32 H 0.8128 1.1368 0.4215 0.029 Uiso 1 1 calc R
C33 C 0.45854(5) 0.46277(8) 0.36624(5) 0.01342(15) Uani 1 1 d .
H33 H 0.4949 0.4055 0.3447 0.016 Uiso 1 1 calc R
C34 C 0.21701(8) 0.60488(11) 0.52077(7) 0.0329(3) Uani 1 1 d .
H34A H 0.2381 0.5309 0.5526 0.049 Uiso 1 1 calc GR
H34B H 0.1748 0.6526 0.5444 0.049 Uiso 1 1 calc GR
H34C H 0.2645 0.6626 0.5150 0.049 Uiso 1 1 calc GR

loop_
_atom_site_aniso_label
_atom_site_aniso_U_11
_atom_site_aniso_U_22
_atom_site_aniso_U_33
_atom_site_aniso_U_23
_atom_site_aniso_U_13
_atom_site_aniso_U_12
O1 0.0130(3) 0.0110(3) 0.0266(3) -0.0021(2) 0.0067(2) -0.0008(2)
F2 0.0210(3) 0.0366(3) 0.0170(3) -0.0061(2) 0.0032(2) 0.0057(2)
F3 0.0194(3) 0.0124(2) 0.0402(3) 0.0029(2) 0.0096(2) -0.0009(2)
N1 0.0105(3) 0.0136(3) 0.0145(3) 0.0000(2) 0.0037(2) -0.0007(2)
N2 0.0136(3) 0.0181(3) 0.0233(4) -0.0064(3) 0.0090(3) -0.0044(3)
C1 0.0292(6) 0.0262(5) 0.0965(12) -0.0151(6) 0.0424(7) -0.0066(5)
C2 0.0182(4) 0.0166(4) 0.0454(6) -0.0056(4) 0.0186(4) -0.0012(3)
C3 0.0133(3) 0.0145(4) 0.0223(4) -0.0015(3) 0.0074(3) -0.0002(3)
C4 0.0126(3) 0.0117(3) 0.0162(3) 0.0000(3) 0.0041(3) -0.0001(3)
B5 0.0130(4) 0.0126(4) 0.0185(4) -0.0017(3) 0.0044(3) -0.0002(3)
C6 0.0108(3) 0.0144(3) 0.0156(3) -0.0004(3) 0.0041(3) -0.0013(3)
C7 0.0144(4) 0.0184(4) 0.0158(4) -0.0043(3) 0.0037(3) -0.0034(3)
C8 0.0149(4) 0.0202(4) 0.0169(4) -0.0049(3) 0.0062(3) -0.0030(3)
C9 0.0116(3) 0.0158(4) 0.0170(4) -0.0014(3) 0.0046(3) -0.0016(3)
C10 0.0146(4) 0.0168(4) 0.0149(3) 0.0003(3) 0.0024(3) -0.0033(3)
C11 0.0148(4) 0.0260(5) 0.0226(4) 0.0007(4) 0.0016(3) -0.0034(3)
C12 0.0215(4) 0.0356(6) 0.0245(5) 0.0011(4) -0.0010(4) -0.0136(4)
C13 0.0383(6) 0.0255(5) 0.0213(4) -0.0017(4) 0.0004(4) -0.0160(4)
C14 0.0178(4) 0.0227(5) 0.0556(7) -0.0015(5) 0.0087(4) 0.0069(4)
C15 0.0132(3) 0.0160(4) 0.0206(4) -0.0009(3) 0.0056(3) -0.0025(3)
C16 0.0148(4) 0.0130(3) 0.0145(3) -0.0009(3) 0.0030(3) -0.0016(3)
C17 0.0192(4) 0.0147(4) 0.0179(4) -0.0036(3) 0.0047(3) -0.0046(3)
C18 0.0359(5) 0.0177(4) 0.0230(4) 0.0001(3) 0.0051(4) -0.0103(4)
C19 0.0293(5) 0.0178(4) 0.0388(6) -0.0106(4) 0.0133(4) -0.0038(4)
C20 0.0236(5) 0.0288(5) 0.0236(4) -0.0084(4) 0.0000(4) -0.0079(4)
C21 0.0138(3) 0.0131(3) 0.0152(3) -0.0008(3) 0.0036(3) 0.0002(3)
C22 0.0114(3) 0.0123(3) 0.0143(3) 0.0003(3) 0.0036(3) 0.0005(3)
C23 0.0140(4) 0.0185(4) 0.0144(3) -0.0020(3) 0.0043(3) -0.0024(3)
C24 0.0137(4) 0.0199(4) 0.0149(3) -0.0028(3) 0.0030(3) -0.0039(3)
C25 0.0129(3) 0.0183(4) 0.0222(4) -0.0042(3) 0.0071(3) -0.0026(3)
C26 0.0226(4) 0.0220(4) 0.0246(4) -0.0029(4) 0.0097(4) -0.0065(3)
C27 0.0288(5) 0.0359(6) 0.0291(5) -0.0106(4) 0.0171(4) -0.0145(4)
C28 0.0196(4) 0.0376(6) 0.0427(6) -0.0203(5) 0.0166(4) -0.0075(4)
C29 0.0215(5) 0.0247(5) 0.0462(6) -0.0102(5) 0.0075(4) 0.0035(4)
C30 0.0202(4) 0.0212(4) 0.0303(5) -0.0015(4) 0.0062(4) 0.0013(3)
C31 0.0209(4) 0.0165(4) 0.0169(4) 0.0006(3) 0.0040(3) -0.0013(3)
C32 0.0367(5) 0.0171(4) 0.0202(4) -0.0005(3) 0.0060(4) -0.0041(4)
C33 0.0119(3) 0.0137(3) 0.0152(3) 0.0001(3) 0.0036(3) 0.0008(3)
C34 0.0445(7) 0.0216(5) 0.0388(6) -0.0073(4) 0.0262(5) 0.0016(4)

loop_
_atom_type_symbol
_atom_type_description
_atom_type_scat_dispersion_real
_atom_type_scat_dispersion_imag
_atom_type_scat_source
C C 0.0033 0.0016 'International Tables Vol C Tables 4.2.6.8 and 6.1.1.4'
H H 0.0000 0.0000 'International Tables Vol C Tables 4.2.6.8 and 6.1.1.4'
N N 0.0061 0.0033 'International Tables Vol C Tables 4.2.6.8 and 6.1.1.4'
O O 0.0106 0.0060 'International Tables Vol C Tables 4.2.6.8 and 6.1.1.4'
F F 0.0171 0.0103 'International Tables Vol C Tables 4.2.6.8 and 6.1.1.4'
B B 0.0013 0.0007 'International Tables Vol C Tables 4.2.6.8 and 6.1.1.4'

loop_
_geom_angle_atom_site_label_1
_geom_angle_atom_site_label_2
_geom_angle_atom_site_label_3
_geom_angle
C4 O1 B5 123.71(7)
C6 N1 B5 120.43(7)
C33 N1 B5 120.30(7)
C33 N1 C6 119.27(7)
C9 N2 C10 122.12(7)
C9 N2 C25 119.41(7)
C10 N2 C25 118.24(7)
H1A C1 H1B 109.5
H1A C1 H1C 109.5
H1B C1 H1C 109.5
C2 C1 H1A 109.5
C2 C1 H1B 109.5
C2 C1 H1C 109.5
C1 C2 C14 107.28(10)
C1 C2 C34 107.61(10)
C3 C2 C1 111.74(8)
C3 C2 C14 110.43(9)
C3 C2 C34 109.68(9)
C14 C2 C34 110.04(9)
C4 C3 C2 121.00(8)
C15 C3 C2 122.31(8)
C15 C3 C4 116.64(8)
O1 C4 C3 120.29(7)
O1 C4 C22 119.95(7)
C22 C4 C3 119.73(8)
O1 B5 N1 108.98(7)
F2 B5 O1 110.44(7)
F2 B5 N1 107.78(7)
F3 B5 O1 109.95(7)
F3 B5 F2 110.99(8)
F3 B5 N1 108.64(7)
C7 C6 N1 120.09(7)
C23 C6 N1 120.09(7)
C23 C6 C7 119.81(8)
C6 C7 H7 119.9
C8 C7 C6 120.15(8)
C8 C7 H7 119.9
C7 C8 H8 119.7
C7 C8 C9 120.67(8)
C9 C8 H8 119.7
C8 C9 N2 120.02(8)
C8 C9 C24 118.64(8)
C24 C9 N2 121.34(8)
C11 C10 N2 119.40(8)
C31 C10 N2 121.66(8)
C31 C10 C11 118.93(8)
C10 C11 H11 120.0
C12 C11 C10 120.02(10)
C12 C11 H11 120.0
C11 C12 H12 119.5
C13 C12 C11 121.00(10)
C13 C12 H12 119.5
C12 C13 H13 120.5
C12 C13 C32 118.99(9)
C32 C13 H13 120.5
C2 C14 H14A 109.5
C2 C14 H14B 109.5
C2 C14 H14C 109.5
H14A C14 H14B 109.5
H14A C14 H14C 109.5
H14B C14 H14C 109.5
C3 C15 H15 117.5
C3 C15 C16 125.01(8)
C16 C15 H15 117.5
C15 C16 C17 119.36(7)
C21 C16 C15 117.04(8)
C21 C16 C17 123.57(8)
C16 C17 C18 108.72(7)
C16 C17 C19 112.23(7)
C16 C17 C20 109.79(8)
C18 C17 C20 109.16(8)
C19 C17 C18 108.70(9)
C19 C17 C20 108.19(8)
C17 C18 H18A 109.5
C17 C18 H18B 109.5
C17 C18 H18C 109.5
H18A C18 H18B 109.5
H18A C18 H18C 109.5
H18B C18 H18C 109.5
C17 C19 H19A 109.5
C17 C19 H19B 109.5
C17 C19 H19C 109.5
H19A C19 H19B 109.5
H19A C19 H19C 109.5
H19B C19 H19C 109.5
C17 C20 H20A 109.5
C17 C20 H20B 109.5
C17 C20 H20C 109.5
H20A C20 H20B 109.5
H20A C20 H20C 109.5
H20B C20 H20C 109.5
C16 C21 H21 119.9
C16 C21 C22 120.17(8)
C22 C21 H21 119.9
C4 C22 C21 121.40(7)
C4 C22 C33 118.92(7)
C21 C22 C33 119.68(7)
C6 C23 H23 120.1
C24 C23 C6 119.86(8)
C24 C23 H23 120.1
C9 C24 H24 119.6
C23 C24 C9 120.84(8)
C23 C24 H24 119.6
C26 C25 N2 119.97(9)
C30 C25 N2 120.04(9)
C30 C25 C26 119.97(9)
C25 C26 H26 120.1
C25 C26 C27 119.83(10)
C27 C26 H26 120.1
C26 C27 H27 119.9
C28 C27 C26 120.17(10)
C28 C27 H27 119.9
C27 C28 H28 120.1
C29 C28 C27 119.87(10)
C29 C28 H28 120.1
C28 C29 H29 119.8
C28 C29 C30 120.39(11)
C30 C29 H29 119.8
C25 C30 C29 119.75(10)
C25 C30 H30 120.1
C29 C30 H30 120.1
C10 C31 H31 119.9
C32 C31 C10 120.22(9)
C32 C31 H31 119.9
C13 C32 C31 120.83(10)
C13 C32 H32 119.6
C31 C32 H32 119.6
N1 C33 C22 122.64(7)
N1 C33 H33 118.7
C22 C33 H33 118.7
C2 C34 H34A 109.5
C2 C34 H34B 109.5
C2 C34 H34C 109.5
H34A C34 H34B 109.5
H34A C34 H34C 109.5
H34B C34 H34C 109.5

loop_
_geom_bond_atom_site_label_1
_geom_bond_atom_site_label_2
_geom_bond_distance
O1 C4 1.3409(10)
O1 B5 1.4508(11)
F2 B5 1.3887(11)
F3 B5 1.3715(11)
N1 B5 1.5959(12)
N1 C6 1.4350(10)
N1 C33 1.3011(11)
N2 C9 1.4092(11)
N2 C10 1.4124(11)
N2 C25 1.4351(11)
C1 H1A 0.9800
C1 H1B 0.9800
C1 H1C 0.9800
C1 C2 1.5346(14)
C2 C3 1.5315(12)
C2 C14 1.5398(16)
C2 C34 1.5423(17)
C3 C4 1.4130(11)
C3 C15 1.3897(12)
C4 C22 1.4042(11)
C6 C7 1.3929(11)
C6 C23 1.3926(12)
C7 H7 0.9500
C7 C8 1.3887(12)
C8 H8 0.9500
C8 C9 1.3958(12)
C9 C24 1.4019(12)
C10 C11 1.4028(12)
C10 C31 1.3961(13)
C11 H11 0.9500
C11 C12 1.3890(14)
C12 H12 0.9500
C12 C13 1.3854(17)
C13 H13 0.9500
C13 C32 1.3895(16)
C14 H14A 0.9800
C14 H14B 0.9800
C14 H14C 0.9800
C15 H15 0.9500
C15 C16 1.4126(12)
C16 C17 1.5309(12)
C16 C21 1.3814(11)
C17 C18 1.5378(13)
C17 C19 1.5321(13)
C17 C20 1.5381(14)
C18 H18A 0.9800
C18 H18B 0.9800
C18 H18C 0.9800
C19 H19A 0.9800
C19 H19B 0.9800
C19 H19C 0.9800
C20 H20A 0.9800
C20 H20B 0.9800
C20 H20C 0.9800
C21 H21 0.9500
C21 C22 1.4099(11)
C22 C33 1.4281(11)
C23 H23 0.9500
C23 C24 1.3879(12)
C24 H24 0.9500
C25 C26 1.3911(13)
C25 C30 1.3910(14)
C26 H26 0.9500
C26 C27 1.3960(14)
C27 H27 0.9500
C27 C28 1.3874(18)
C28 H28 0.9500
C28 C29 1.3838(18)
C29 H29 0.9500
C29 C30 1.3949(15)
C30 H30 0.9500
C31 H31 0.9500
C31 C32 1.3896(13)
C32 H32 0.9500
C33 H33 0.9500
C34 H34A 0.9800
C34 H34B 0.9800
C34 H34C 0.9800

loop_
_geom_torsion_atom_site_label_1
_geom_torsion_atom_site_label_2
_geom_torsion_atom_site_label_3
_geom_torsion_atom_site_label_4
_geom_torsion
O1 C4 C22 C21 -176.73(8)
O1 C4 C22 C33 2.66(12)
N1 C6 C7 C8 -179.94(8)
N1 C6 C23 C24 179.07(8)
N2 C9 C24 C23 178.77(8)
N2 C10 C11 C12 178.96(9)
N2 C10 C31 C32 179.95(8)
N2 C25 C26 C27 177.38(9)
N2 C25 C30 C29 -177.58(9)
C1 C2 C3 C4 -176.36(11)
C1 C2 C3 C15 0.95(15)
C2 C3 C4 O1 -5.42(13)
C2 C3 C4 C22 176.59(9)
C2 C3 C15 C16 -177.70(9)
C3 C4 C22 C21 1.27(13)
C3 C4 C22 C33 -179.34(8)
C3 C15 C16 C17 179.03(9)
C3 C15 C16 C21 1.03(14)
C4 O1 B5 F2 -90.07(10)
C4 O1 B5 F3 147.11(8)
C4 O1 B5 N1 28.14(11)
C4 C3 C15 C16 -0.27(14)
C4 C22 C33 N1 5.33(12)
B5 O1 C4 C3 160.43(8)
B5 O1 C4 C22 -21.58(12)
B5 N1 C6 C7 -137.98(8)
B5 N1 C6 C23 41.76(11)
B5 N1 C33 C22 4.08(12)
C6 N1 B5 O1 161.30(7)
C6 N1 B5 F2 -78.83(9)
C6 N1 B5 F3 41.51(10)
C6 N1 C33 C22 -176.32(8)
C6 C7 C8 C9 -0.06(14)
C6 C23 C24 C9 1.81(14)
C7 C6 C23 C24 -1.19(13)
C7 C8 C9 N2 -179.65(9)
C7 C8 C9 C24 0.65(14)
C8 C9 C24 C23 -1.53(14)
C9 N2 C10 C11 153.08(9)
C9 N2 C10 C31 -27.87(13)
C9 N2 C25 C26 113.85(10)
C9 N2 C25 C30 -67.55(12)
C10 N2 C9 C8 148.17(9)
C10 N2 C9 C24 -32.13(13)
C10 N2 C25 C26 -60.76(12)
C10 N2 C25 C30 117.84(10)
C10 C11 C12 C13 0.81(15)
C10 C31 C32 C13 1.46(14)
C11 C10 C31 C32 -1.00(13)
C11 C12 C13 C32 -0.37(16)
C12 C13 C32 C31 -0.76(15)
C14 C2 C3 C4 64.31(12)
C14 C2 C3 C15 -118.37(10)
C15 C3 C4 O1 177.12(8)
C15 C3 C4 C22 -0.87(13)
C15 C16 C17 C18 -66.42(11)
C15 C16 C17 C19 173.30(9)
C15 C16 C17 C20 52.94(11)
C15 C16 C21 C22 -0.61(12)
C16 C21 C22 C4 -0.49(13)
C16 C21 C22 C33 -179.88(8)
C17 C16 C21 C22 -178.53(8)
C21 C16 C17 C18 111.45(10)
C21 C16 C17 C19 -8.83(12)
C21 C16 C17 C20 -129.19(9)
C21 C22 C33 N1 -175.27(8)
C23 C6 C7 C8 0.33(14)
C25 N2 C9 C8 -26.22(13)
C25 N2 C9 C24 153.47(9)
C25 N2 C10 C11 -32.46(12)
C25 N2 C10 C31 146.59(9)
C25 C26 C27 C28 0.34(16)
C26 C25 C30 C29 1.02(15)
C26 C27 C28 C29 0.75(16)
C27 C28 C29 C30 -0.95(17)
C28 C29 C30 C25 0.07(16)
C30 C25 C26 C27 -1.22(14)
C31 C10 C11 C12 -0.12(14)
C33 N1 B5 O1 -19.11(11)
C33 N1 B5 F2 100.77(9)
C33 N1 B5 F3 -138.89(8)
C33 N1 C6 C7 42.42(12)
C33 N1 C6 C23 -137.84(9)
C34 C2 C3 C4 -57.13(12)
C34 C2 C3 C15 120.19(10)
